data_9016283
loop_
_publ_author_name
'Henning, P. A.'
'Adolfsson, E.'
'Grins, J.'

_publ_section_title
;
 The chalcogenide phosphate apatites Ca10(PO4)6S, Sr10(PO4)6S, Ba10(PO4)6S and Ca10(PO4)6Se
;
_journal_name_full 'Zeitschrift fur Kristallographie'
_journal_page_first 226
_journal_page_last 230
_journal_volume 215
_journal_year 2000
_chemical_compound_source Synthetic
_chemical_formula_sum 'Ca5 O12 P3 S0.5'
_space_group_IT_number 147
_symmetry_space_group_name_Hall '-P 3'
_symmetry_space_group_name_H-M 'P -3'
_cell_angle_alpha 90
_cell_angle_beta 90
_cell_angle_gamma 120
_cell_length_a 9.4619
_cell_length_b 9.4619
_cell_length_c 6.8342
_cell_formula_units_Z 2
_cell_volume 529.877
_database_code_amcsd 0019723
_exptl_crystal_density_diffrn 3.142
_cod_original_formula_sum 'Ca5 P3 O12 S.5'
_cod_database_code 9016283
_amcsd_formula_title Ca10(PO4)6S

loop_
_space_group_symop_operation_xyz
x,y,z
y,-x+y,-z
-x+y,-x,z
-x,-y,-z
-y,x-y,z
x-y,x,-z

loop_
_atom_site_aniso_label
_atom_site_aniso_U_11
_atom_site_aniso_U_22
_atom_site_aniso_U_33
_atom_site_aniso_U_12
_atom_site_aniso_U_13
_atom_site_aniso_U_23
Ca11 0.02000 0.02000 0.00900 0.01020 0.00000 0.00000
Ca12 0.01500 0.01500 0.01500 0.00760 0.00000 0.00000
Ca2 0.02000 0.01900 0.01300 0.00950 0.00110 0.00200
P 0.02000 0.01400 0.00900 0.00900 0.00100 0.00010
O1 0.01600 0.02200 0.01200 0.01200 0.00500 -0.00100
O2 0.00600 0.02200 0.03400 0.00400 0.00800 0.00800
O31 0.04800 0.01600 0.02200 0.02000 -0.01900 -0.01200
O32 0.03000 0.02900 0.01100 0.02000 0.00500 0.00500
S1 0.00400 0.00400 0.02300 0.00220 0.00000 0.00000
S2 0.00400 0.00400 0.02300 0.00220 0.00000 0.00000

loop_
_atom_site_label
_atom_site_fract_x
_atom_site_fract_y
_atom_site_fract_z
_atom_site_occupancy
_atom_site_U_iso_or_equiv
Ca11 0.33333 0.66667 0.01870 1.00000 0.01700
Ca12 0.33333 0.66667 0.51180 1.00000 0.01500
Ca2 0.24650 0.98830 0.25300 1.00000 0.01760
P 0.39990 0.37090 0.24800 1.00000 0.01400
O1 0.32790 0.48440 0.25580 1.00000 0.01600
O2 0.58410 0.46800 0.19900 1.00000 0.02200
O31 0.30610 0.23890 0.09300 1.00000 0.02800
O32 0.38420 0.28540 0.44370 1.00000 0.02100
S1 0.00000 0.00000 0.50000 0.94000 0.01100
S2 0.00000 0.00000 0.00000 0.06000 0.01100

loop_
_cod_related_entry_id
_cod_related_entry_database
_cod_related_entry_code
1 AMCSD 0019723
